data_9009290
loop_
_publ_author_name
'Lindemann, W.'
'Wogerbauer, R.'
'Berger, P.'

_publ_section_title
;
 Die kristallstruktur von karpholith
 (Mn0.97Mg0.08FeII0.07)(Al1.90FeIII0.01)Si2O6(OH)4
;
_journal_name_full 'Neues Jahrbuch fur Mineralogie, Monatshefte'
_journal_page_first 282
_journal_page_last 287
_journal_volume 1979
_journal_year 1979
_chemical_compound_source 'Schlaggenwald, Bohemia'
_chemical_formula_sum 'Al2 H4 Mn O10 Si2'
_chemical_name_mineral Carpholite
_space_group_IT_number 68
_symmetry_space_group_name_Hall '-C 2a 2ac'
_symmetry_space_group_name_H-M 'C c c a :2'
_cell_angle_alpha 90
_cell_angle_beta 90
_cell_angle_gamma 90
_cell_formula_units_Z 8
_cell_length_a 13.718
_cell_length_b 20.216
_cell_length_c 5.132
_cell_volume 1423.222
_database_code_amcsd 0014762
_exptl_crystal_density_diffrn 3.072
_cod_original_sg_symbol_H-M 'C c c a'
_cod_original_formula_sum 'Mn Al2 Si2 O10 H4'
_cod_database_code 9009290

loop_
_space_group_symop_operation_xyz
x,y,z
1/2+x,1/2+y,z
x,-y,1/2+z
1/2+x,1/2-y,1/2+z
-x,y,1/2-z
1/2-x,1/2+y,1/2-z
-x,1/2+y,1/2+z
1/2-x,+y,1/2+z
x,1/2-y,1/2-z
1/2+x,-y,1/2-z
x,1/2+y,-z
1/2+x,+y,-z
-x,1/2-y,z
1/2-x,-y,z
-x,-y,-z
1/2-x,1/2-y,-z

loop_
_atom_site_aniso_label
_atom_site_aniso_U_11
_atom_site_aniso_U_22
_atom_site_aniso_U_33
_atom_site_aniso_U_12
_atom_site_aniso_U_13
_atom_site_aniso_U_23
Mn 0.02510 0.02840 0.01660 0.00000 0.00120 0.00000
All 0.03700 0.04480 0.01880 0.00000 0.00000 0.01320
Al2 0.03180 0.04060 0.02260 0.00000 0.00160 0.00000
Si 0.01270 0.01350 0.00780 0.00040 0.00060 0.00060
O1 0.00020 0.00840 0.00340 0.00240 0.00150 0.00000
O2 0.00250 0.01520 0.00490 0.00030 -0.00090 0.00040
O3 0.00190 0.00710 0.00870 0.00190 -0.00020 0.00140
O-Hl 0.00360 0.01050 0.00140 0.00560 0.00060 0.00010
O-H2 0.00340 0.01020 0.00320 -0.00060 0.00180 0.00110

loop_
_atom_site_label
_atom_site_fract_x
_atom_site_fract_y
_atom_site_fract_z
_atom_site_type_symbol
_atom_site_attached_hydrogens
Mn 0.00000 0.37300 0.25000 Mn 0
All 0.19340 0.25000 0.25000 Al 0
Al2 0.00000 0.46160 0.75000 Al 0
Si 0.19390 0.37950 0.91320 Si 0
O1 0.20630 0.30030 0.93180 O 0
O2 0.24620 0.41120 0.17090 O 0
O3 0.08210 0.39960 0.90100 O 0
O-Hl 0.10330 0.30710 0.38630 O 0
O-H2 0.06800 0.46710 0.43040 O 1

loop_
_cod_changelog_entry_id
_cod_changelog_entry_author
_cod_changelog_entry_date
_cod_changelog_entry_text
1
;cod-tools version 3.8.0
Id: cif_guess_AMCSD_atom_types 9581 2023-05-17 12:35:41Z saulius
;
2023-05-18T11:40:12+03:00
;Derived atom types and hydrogen counts
from atom names that follow the AMCSD naming convention
(Wat == water, O-H == hydroxyl).
;
2
;cod-tools version 3.10.1
Id: cif_fix_AMCSD_aniso_labels 10200 2024-08-01 14:09:44Z saulius
;
2024-08-02T12:21:15+03:00
;Changed the following '_atom_site_aniso_label' values:
'OHl' -> 'O-Hl'
'OH2' -> 'O-H2'
;

loop_
_cod_related_entry_id
_cod_related_entry_database
_cod_related_entry_code
1 AMCSD 0014762
